data_4062337
loop_
_publ_author_name
'Porter, Keith A.'
'Schier, Annette'
'Schmidbaur, Hubert'

_publ_section_title
;
 Auration of Thiophene and Furan: Structures of the 2-Mono- and
 2,2-Diaurated Products
;
_journal_issue 24
_journal_name_full Organometallics
_journal_page_first 4922
_journal_page_last 4927
_journal_paper_doi 10.1021/om030575f
_journal_volume 22
_journal_year 2003
_chemical_formula_sum 'C40.5 H34 Au2 B Cl F4 P2 S'
_chemical_formula_weight 1130.87
_space_group_IT_number 2
_symmetry_cell_setting triclinic
_symmetry_space_group_name_Hall '-P 1'
_symmetry_space_group_name_H-M 'P -1'
_cell_angle_alpha 69.960(1)
_cell_angle_beta 84.387(1)
_cell_angle_gamma 73.773(2)
_cell_formula_units_Z 2
_cell_length_a 9.7420(2)
_cell_length_b 14.6798(4)
_cell_length_c 15.5339(4)
_cell_measurement_temperature 143(2)
_cell_volume 2003.86(9)
_diffrn_ambient_temperature 143(2)
_exptl_crystal_density_diffrn 1.874
_cod_original_formula_sum 'C40.50 H34 Au2 B Cl F4 P2 S'
_cod_database_code 4062337

loop_
_symmetry_equiv_pos_as_xyz
'x, y, z'
'-x, -y, -z'

loop_
_atom_site_label
_atom_site_type_symbol
_atom_site_fract_x
_atom_site_fract_y
_atom_site_fract_z
_atom_site_U_iso_or_equiv
_atom_site_adp_type
_atom_site_occupancy
_atom_site_symmetry_multiplicity
_atom_site_calc_flag
_atom_site_refinement_flags
_atom_site_disorder_assembly
_atom_site_disorder_group
Au1 Au 0.66550(3) 0.554510(19) 0.308934(18) 0.03131(8) Uani 1 1 d . A .
Au2 Au 0.91322(3) 0.54742(2) 0.199238(19) 0.03455(8) Uani 1 1 d . A .
P1 P 0.48573(18) 0.67996(13) 0.33389(12) 0.0294(4) Uani 1 1 d . . .
P2 P 1.00956(19) 0.66423(14) 0.09399(13) 0.0327(4) Uani 1 1 d . . .
S1 S 0.7909(16) 0.3582(10) 0.2446(9) 0.034(2) Uani 0.503(12) 1 d P A 1
C2A C 0.926(5) 0.364(4) 0.377(3) 0.07(2) Uani 0.503(12) 1 d P A 1
H2AA H 0.9753 0.3866 0.4119 0.085 Uiso 0.503(12) 1 calc PR A 1
S1A S 0.9326(9) 0.3701(7) 0.3911(9) 0.041(2) Uani 0.497(12) 1 d P A 2
C2 C 0.789(7) 0.357(4) 0.269(3) 0.034(11) Uani 0.497(12) 1 d P A 2
H2A H 0.7220 0.3733 0.2221 0.041 Uiso 0.497(12) 1 calc PR A 2
C1 C 0.8344(7) 0.4306(5) 0.2966(5) 0.0327(15) Uani 1 1 d . . .
C3 C 0.9313(9) 0.2622(6) 0.3931(6) 0.054(2) Uani 1 1 d . . .
H3A H 0.9765 0.2071 0.4439 0.065 Uiso 1 1 calc R A 1
C4 C 0.8616(9) 0.2555(6) 0.3250(7) 0.052(2) Uani 1 1 d . A .
H4A H 0.8545 0.1924 0.3247 0.062 Uiso 1 1 calc R B 1
C111 C 0.4516(6) 0.7948(5) 0.2370(5) 0.0291(14) Uani 1 1 d . . .
C112 C 0.4476(7) 0.7889(6) 0.1493(5) 0.0337(15) Uani 1 1 d . . .
H11A H 0.4682 0.7250 0.1415 0.040 Uiso 1 1 calc R . .
C113 C 0.4139(8) 0.8751(6) 0.0741(5) 0.0446(18) Uani 1 1 d . . .
H11B H 0.4115 0.8705 0.0147 0.053 Uiso 1 1 calc R . .
C114 C 0.3835(8) 0.9682(6) 0.0855(6) 0.048(2) Uani 1 1 d . . .
H11C H 0.3575 1.0275 0.0339 0.057 Uiso 1 1 calc R . .
C115 C 0.3906(8) 0.9759(6) 0.1711(6) 0.0436(18) Uani 1 1 d . . .
H11D H 0.3733 1.0400 0.1781 0.052 Uiso 1 1 calc R . .
C116 C 0.4235(7) 0.8888(5) 0.2470(5) 0.0358(16) Uani 1 1 d . . .
H11E H 0.4267 0.8937 0.3062 0.043 Uiso 1 1 calc R . .
C121 C 0.5310(7) 0.7123(5) 0.4277(5) 0.0342(15) Uani 1 1 d . . .
C122 C 0.4491(8) 0.7058(5) 0.5078(5) 0.0393(17) Uani 1 1 d . . .
H12A H 0.3622 0.6869 0.5136 0.047 Uiso 1 1 calc R . .
C123 C 0.4951(9) 0.7271(7) 0.5785(6) 0.0477(19) Uani 1 1 d . . .
H12B H 0.4406 0.7212 0.6334 0.057 Uiso 1 1 calc R . .
C124 C 0.6189(10) 0.7568(7) 0.5701(6) 0.057(2) Uani 1 1 d . . .
H12C H 0.6491 0.7724 0.6185 0.068 Uiso 1 1 calc R . .
C125 C 0.6998(9) 0.7641(8) 0.4906(6) 0.061(3) Uani 1 1 d . . .
H12D H 0.7850 0.7853 0.4842 0.073 Uiso 1 1 calc R . .
C126 C 0.6566(8) 0.7406(7) 0.4212(5) 0.047(2) Uani 1 1 d . . .
H12E H 0.7140 0.7439 0.3677 0.056 Uiso 1 1 calc R . .
C131 C 0.3152(7) 0.6495(5) 0.3603(5) 0.0333(15) Uani 1 1 d . . .
C132 C 0.3098(8) 0.5502(6) 0.3987(5) 0.0405(17) Uani 1 1 d . . .
H13A H 0.3959 0.4980 0.4141 0.049 Uiso 1 1 calc R . .
C133 C 0.1801(10) 0.5268(7) 0.4145(6) 0.055(2) Uani 1 1 d . . .
H13B H 0.1777 0.4585 0.4413 0.066 Uiso 1 1 calc R . .
C134 C 0.0552(9) 0.6001(7) 0.3923(6) 0.052(2) Uani 1 1 d . . .
H13C H -0.0334 0.5830 0.4018 0.063 Uiso 1 1 calc R . .
C135 C 0.0580(8) 0.7000(7) 0.3557(5) 0.049(2) Uani 1 1 d . . .
H13D H -0.0290 0.7515 0.3416 0.059 Uiso 1 1 calc R . .
C136 C 0.1879(8) 0.7249(6) 0.3398(5) 0.0414(17) Uani 1 1 d . . .
H13E H 0.1896 0.7934 0.3148 0.050 Uiso 1 1 calc R . .
C211 C 1.2034(8) 0.6223(5) 0.0890(5) 0.0348(15) Uani 1 1 d . . .
C212 C 1.2741(8) 0.5513(5) 0.1677(5) 0.0363(16) Uani 1 1 d . . .
H21A H 1.2203 0.5264 0.2207 0.044 Uiso 1 1 calc R . .
C213 C 1.4213(8) 0.5166(6) 0.1695(6) 0.0424(18) Uani 1 1 d . . .
H21B H 1.4688 0.4676 0.2231 0.051 Uiso 1 1 calc R . .
C214 C 1.4986(8) 0.5537(6) 0.0925(6) 0.0423(18) Uani 1 1 d . . .
H21C H 1.6000 0.5305 0.0935 0.051 Uiso 1 1 calc R . .
C215 C 1.4303(8) 0.6247(6) 0.0137(6) 0.0444(18) Uani 1 1 d . . .
H21D H 1.4845 0.6498 -0.0391 0.053 Uiso 1 1 calc R . .
C216 C 1.2832(8) 0.6584(5) 0.0124(5) 0.0379(16) Uani 1 1 d . . .
H21E H 1.2362 0.7068 -0.0415 0.045 Uiso 1 1 calc R . .
C221 C 0.9664(7) 0.7823(5) 0.1166(5) 0.0327(15) Uani 1 1 d . . .
C222 C 0.8279(8) 0.8192(6) 0.1458(5) 0.0430(18) Uani 1 1 d . . .
H22A H 0.7595 0.7816 0.1547 0.052 Uiso 1 1 calc R . .
C223 C 0.7907(8) 0.9098(6) 0.1616(6) 0.0466(19) Uani 1 1 d . . .
H22B H 0.6957 0.9353 0.1796 0.056 Uiso 1 1 calc R . .
C224 C 0.8900(9) 0.9639(6) 0.1514(6) 0.0471(19) Uani 1 1 d . . .
H22C H 0.8643 1.0256 0.1638 0.056 Uiso 1 1 calc R . .
C225 C 1.0266(8) 0.9277(6) 0.1233(6) 0.049(2) Uani 1 1 d . . .
H22D H 1.0946 0.9653 0.1152 0.059 Uiso 1 1 calc R . .
C226 C 1.0659(8) 0.8373(6) 0.1066(6) 0.0424(18) Uani 1 1 d . . .
H22E H 1.1611 0.8126 0.0883 0.051 Uiso 1 1 calc R . .
C231 C 0.9413(7) 0.6975(5) -0.0207(5) 0.0349(15) Uani 1 1 d . . .
C232 C 0.9476(8) 0.7890(6) -0.0871(5) 0.0437(18) Uani 1 1 d . . .
H23A H 0.9901 0.8332 -0.0730 0.052 Uiso 1 1 calc R . .
C233 C 0.8912(9) 0.8151(7) -0.1739(5) 0.054(2) Uani 1 1 d . . .
H23B H 0.8970 0.8762 -0.2202 0.064 Uiso 1 1 calc R . .
C234 C 0.8269(10) 0.7508(9) -0.1917(7) 0.063(3) Uani 1 1 d . . .
H23C H 0.7887 0.7683 -0.2509 0.076 Uiso 1 1 calc R . .
C235 C 0.8171(9) 0.6639(8) -0.1271(7) 0.059(2) Uani 1 1 d . . .
H23D H 0.7693 0.6221 -0.1406 0.071 Uiso 1 1 calc R . .
C236 C 0.8762(8) 0.6350(7) -0.0411(6) 0.0476(19) Uani 1 1 d . . .
H23E H 0.8718 0.5726 0.0036 0.057 Uiso 1 1 calc R . .
B1 B 0.5798(11) 0.1688(9) 0.2139(7) 0.054(3) Uani 1 1 d . . .
F1 F 0.7229(7) 0.1557(7) 0.2228(7) 0.131(3) Uani 1 1 d . . .
F2 F 0.5266(10) 0.1003(5) 0.2821(4) 0.110(3) Uani 1 1 d . . .
F3 F 0.5123(7) 0.2625(5) 0.2152(4) 0.0801(17) Uani 1 1 d . . .
F4 F 0.5606(8) 0.1561(5) 0.1325(4) 0.086(2) Uani 1 1 d . . .
C5 C 0.740(3) 0.0192(18) 0.4551(18) 0.095(8) Uani 0.50 1 d P . .
H5A H 0.7264 0.0929 0.4332 0.114 Uiso 0.50 1 calc PR . .
H5B H 0.6638 0.0069 0.4260 0.114 Uiso 0.50 1 calc PR . .
Cl1 Cl 0.9062(7) -0.0335(4) 0.4080(4) 0.0915(19) Uani 0.50 1 d P . .
Cl2 Cl 0.7061(9) -0.0113(5) 0.5594(4) 0.112(3) Uani 0.50 1 d P . .

loop_
_atom_site_aniso_label
_atom_site_aniso_U_11
_atom_site_aniso_U_22
_atom_site_aniso_U_33
_atom_site_aniso_U_23
_atom_site_aniso_U_13
_atom_site_aniso_U_12
Au1 0.02781(15) 0.03092(15) 0.03779(15) -0.01631(11) 0.00251(11) -0.00638(11)
Au2 0.02969(15) 0.03316(15) 0.04163(17) -0.01190(12) 0.00459(12) -0.01168(11)
P1 0.0241(9) 0.0320(9) 0.0338(9) -0.0148(7) 0.0018(7) -0.0057(7)
P2 0.0291(9) 0.0367(9) 0.0350(9) -0.0122(8) 0.0023(7) -0.0131(7)
S1 0.036(3) 0.029(3) 0.040(6) -0.017(3) 0.008(4) -0.011(2)
C2A 0.11(4) 0.08(3) 0.044(19) -0.046(18) 0.030(18) -0.04(2)
S1A 0.040(3) 0.031(3) 0.045(4) -0.006(3) -0.001(3) -0.007(2)
C2 0.036(12) 0.042(13) 0.03(2) -0.023(14) 0.018(14) -0.006(9)
C1 0.030(4) 0.025(3) 0.041(4) -0.010(3) 0.009(3) -0.008(3)
C3 0.047(5) 0.042(5) 0.061(6) -0.005(4) -0.001(4) -0.008(4)
C4 0.051(5) 0.032(4) 0.079(6) -0.024(4) 0.015(5) -0.019(4)
C111 0.018(3) 0.037(4) 0.036(4) -0.017(3) 0.003(3) -0.010(3)
C112 0.031(4) 0.043(4) 0.033(4) -0.018(3) 0.005(3) -0.014(3)
C113 0.038(4) 0.060(5) 0.041(4) -0.017(4) 0.007(3) -0.023(4)
C114 0.033(4) 0.045(4) 0.053(5) 0.003(4) 0.002(4) -0.017(3)
C115 0.031(4) 0.031(4) 0.070(6) -0.017(4) 0.001(4) -0.009(3)
C116 0.033(4) 0.032(4) 0.045(4) -0.015(3) 0.000(3) -0.009(3)
C121 0.033(4) 0.038(4) 0.037(4) -0.018(3) -0.003(3) -0.010(3)
C122 0.039(4) 0.039(4) 0.040(4) -0.016(3) -0.003(3) -0.006(3)
C123 0.040(5) 0.066(5) 0.043(4) -0.027(4) 0.004(4) -0.014(4)
C124 0.058(6) 0.081(6) 0.044(5) -0.042(5) -0.003(4) -0.011(5)
C125 0.039(5) 0.103(8) 0.065(6) -0.049(6) 0.005(4) -0.032(5)
C126 0.033(4) 0.076(6) 0.044(4) -0.034(4) 0.008(3) -0.019(4)
C131 0.030(4) 0.038(4) 0.031(3) -0.011(3) 0.000(3) -0.009(3)
C132 0.042(4) 0.034(4) 0.047(4) -0.015(3) 0.012(3) -0.016(3)
C133 0.063(6) 0.054(5) 0.064(6) -0.033(4) 0.033(5) -0.035(5)
C134 0.051(5) 0.083(7) 0.047(5) -0.034(5) 0.021(4) -0.045(5)
C135 0.030(4) 0.072(6) 0.035(4) -0.006(4) 0.002(3) -0.013(4)
C136 0.034(4) 0.041(4) 0.044(4) -0.006(3) 0.002(3) -0.014(3)
C211 0.038(4) 0.039(4) 0.037(4) -0.018(3) 0.005(3) -0.021(3)
C212 0.037(4) 0.037(4) 0.038(4) -0.013(3) -0.004(3) -0.013(3)
C213 0.040(4) 0.039(4) 0.049(5) -0.013(3) -0.006(4) -0.012(3)
C214 0.033(4) 0.038(4) 0.062(5) -0.027(4) -0.003(4) -0.004(3)
C215 0.041(4) 0.049(5) 0.051(5) -0.026(4) 0.016(4) -0.017(4)
C216 0.040(4) 0.038(4) 0.036(4) -0.016(3) 0.001(3) -0.008(3)
C221 0.031(4) 0.038(4) 0.033(4) -0.013(3) 0.000(3) -0.013(3)
C222 0.031(4) 0.049(5) 0.051(5) -0.015(4) 0.003(3) -0.018(3)
C223 0.034(4) 0.044(4) 0.056(5) -0.014(4) 0.007(4) -0.007(3)
C224 0.044(5) 0.048(5) 0.055(5) -0.027(4) 0.008(4) -0.011(4)
C225 0.038(4) 0.047(5) 0.076(6) -0.031(4) 0.012(4) -0.023(4)
C226 0.031(4) 0.045(4) 0.058(5) -0.024(4) 0.008(3) -0.014(3)
C231 0.031(4) 0.036(4) 0.041(4) -0.014(3) -0.001(3) -0.013(3)
C232 0.040(4) 0.047(5) 0.041(4) -0.016(4) -0.002(3) -0.004(3)
C233 0.049(5) 0.064(6) 0.036(4) -0.016(4) -0.006(4) 0.005(4)
C234 0.044(5) 0.099(8) 0.053(6) -0.044(6) -0.008(4) 0.000(5)
C235 0.041(5) 0.083(7) 0.069(6) -0.046(6) -0.002(4) -0.015(5)
C236 0.035(4) 0.059(5) 0.057(5) -0.029(4) 0.000(4) -0.012(4)
B1 0.050(6) 0.074(7) 0.056(6) -0.036(6) 0.011(5) -0.029(5)
F1 0.062(4) 0.170(8) 0.219(9) -0.153(8) -0.013(5) -0.002(5)
F2 0.186(8) 0.095(5) 0.052(4) -0.011(3) 0.004(4) -0.059(5)
F3 0.093(4) 0.088(4) 0.074(4) -0.053(3) 0.007(3) -0.017(3)
F4 0.140(6) 0.103(5) 0.056(3) -0.053(3) 0.027(3) -0.073(4)
C5 0.11(2) 0.061(14) 0.103(19) -0.020(13) 0.012(16) -0.019(13)
Cl1 0.087(4) 0.060(3) 0.100(4) 0.013(3) -0.030(3) -0.016(3)
Cl2 0.172(7) 0.087(4) 0.056(3) -0.019(3) 0.023(4) -0.015(4)

loop_
_geom_bond_atom_site_label_1
_geom_bond_atom_site_label_2
_geom_bond_distance
_geom_bond_site_symmetry_2
_geom_bond_publ_flag
Au1 C1 2.135(7) . ?
Au1 P1 2.2722(17) . ?
Au1 Au2 2.8134(4) . ?
Au2 C1 2.133(6) . ?
Au2 P2 2.2742(18) . ?
P1 C121 1.806(7) . ?
P1 C111 1.807(7) . ?
P1 C131 1.812(7) . ?
P2 C221 1.813(7) . ?
P2 C211 1.818(7) . ?
P2 C231 1.819(7) . ?
S1 C4 1.614(17) . ?
S1 C1 1.694(14) . ?
C2A C3 1.42(5) . ?
C2A C1 1.48(5) . ?
C2A H2AA 0.9500 . ?
S1A C3 1.577(15) . ?
S1A C1 1.663(13) . ?
C2 C4 1.46(6) . ?
C2 C1 1.47(5) . ?
C2 H2A 0.9500 . ?
C3 C4 1.356(12) . ?
C3 H3A 0.9500 . ?
C4 H4A 0.9500 . ?
C111 C116 1.389(9) . ?
C111 C112 1.398(9) . ?
C112 C113 1.379(10) . ?
C112 H11A 0.9500 . ?
C113 C114 1.384(11) . ?
C113 H11B 0.9500 . ?
C114 C115 1.382(12) . ?
C114 H11C 0.9500 . ?
C115 C116 1.393(10) . ?
C115 H11D 0.9500 . ?
C116 H11E 0.9500 . ?
C121 C126 1.383(10) . ?
C121 C122 1.400(10) . ?
C122 C123 1.384(10) . ?
C122 H12A 0.9500 . ?
C123 C124 1.373(12) . ?
C123 H12B 0.9500 . ?
C124 C125 1.387(12) . ?
C124 H12C 0.9500 . ?
C125 C126 1.372(11) . ?
C125 H12D 0.9500 . ?
C126 H12E 0.9500 . ?
C131 C132 1.388(10) . ?
C131 C136 1.391(10) . ?
C132 C133 1.378(11) . ?
C132 H13A 0.9500 . ?
C133 C134 1.362(13) . ?
C133 H13B 0.9500 . ?
C134 C135 1.386(12) . ?
C134 H13C 0.9500 . ?
C135 C136 1.390(10) . ?
C135 H13D 0.9500 . ?
C136 H13E 0.9500 . ?
C211 C216 1.384(10) . ?
C211 C212 1.395(10) . ?
C212 C213 1.381(10) . ?
C212 H21A 0.9500 . ?
C213 C214 1.378(11) . ?
C213 H21B 0.9500 . ?
C214 C215 1.388(11) . ?
C214 H21C 0.9500 . ?
C215 C216 1.379(10) . ?
C215 H21D 0.9500 . ?
C216 H21E 0.9500 . ?
C221 C226 1.392(9) . ?
C221 C222 1.400(10) . ?
C222 C223 1.378(11) . ?
C222 H22A 0.9500 . ?
C223 C224 1.380(11) . ?
C223 H22B 0.9500 . ?
C224 C225 1.377(11) . ?
C224 H22C 0.9500 . ?
C225 C226 1.380(11) . ?
C225 H22D 0.9500 . ?
C226 H22E 0.9500 . ?
C231 C236 1.382(10) . ?
C231 C232 1.398(10) . ?
C232 C233 1.394(11) . ?
C232 H23A 0.9500 . ?
C233 C234 1.378(13) . ?
C233 H23B 0.9500 . ?
C234 C235 1.349(14) . ?
C234 H23C 0.9500 . ?
C235 C236 1.387(12) . ?
C235 H23D 0.9500 . ?
C236 H23E 0.9500 . ?
B1 F3 1.354(12) . ?
B1 F2 1.363(12) . ?
B1 F1 1.367(12) . ?
B1 F4 1.377(11) . ?
C5 Cl2 1.55(3) . ?
C5 Cl1 1.79(3) . ?
C5 H5A 0.9900 . ?
C5 H5B 0.9900 . ?
